data_4123570
loop_
_publ_author_name
'Park, Yu Jin'
'Ryu, Ji Yeon'
'Begum, Halima'
'Lee, Min Hyung'
'Stang, Peter J.'
'Lee, Junseong'

_publ_section_title
;
 Selective Formation of Heterometallic Ru-Ag Supramolecules via
 Stoichiometric Control of Multiple Different Tectons.
;
_journal_issue 18
_journal_name_full 'Journal of the American Chemical Society'
_journal_page_first 5863
_journal_page_last 5866
_journal_paper_doi 10.1021/jacs.5b01253
_journal_volume 137
_journal_year 2015
_chemical_formula_sum 'C27.75 H32 Cl3 N4 O1.75 Ru2'
_chemical_formula_weight 758.06
_chemical_name_systematic
; 
 ? 
;
_space_group_IT_number 15
_symmetry_cell_setting monoclinic
_symmetry_space_group_name_Hall '-C 2yc'
_symmetry_space_group_name_H-M 'C 1 2/c 1'
_atom_sites_solution_hydrogens geom
_atom_sites_solution_primary direct
_atom_sites_solution_secondary difmap
_audit_creation_method SHELXL-97
_cell_angle_alpha 90.00
_cell_angle_beta 98.746(2)
_cell_angle_gamma 90.00
_cell_formula_units_Z 8
_cell_length_a 12.6592(9)
_cell_length_b 17.1136(12)
_cell_length_c 27.604(2)
_cell_measurement_reflns_used 4469
_cell_measurement_temperature 100(2)
_cell_measurement_theta_max 26.17
_cell_measurement_theta_min 2.23
_cell_volume 5910.7(7)
_computing_cell_refinement 'Bruker SAINT'
_computing_data_collection 'Bruker APEX2'
_computing_data_reduction 'Bruker SAINT'
_computing_molecular_graphics 'Bruker SHELXTL'
_computing_publication_material 'Bruker SHELXTL'
_computing_structure_refinement 'SHELXL-97 (Sheldrick, 2008)'
_computing_structure_solution 'SHELXS-97 (Sheldrick, 2008)'
_diffrn_ambient_temperature 100(2)
_diffrn_measured_fraction_theta_full 0.986
_diffrn_measured_fraction_theta_max 0.986
_diffrn_measurement_device_type 'Bruker APEX-II CCD'
_diffrn_measurement_method '\f and \w scans'
_diffrn_radiation_monochromator graphite
_diffrn_radiation_source 'sealed tube'
_diffrn_radiation_type MoK\a
_diffrn_radiation_wavelength 0.71073
_diffrn_reflns_av_R_equivalents 0.0411
_diffrn_reflns_av_sigmaI/netI 0.0506
_diffrn_reflns_limit_h_max 9
_diffrn_reflns_limit_h_min -15
_diffrn_reflns_limit_k_max 19
_diffrn_reflns_limit_k_min -20
_diffrn_reflns_limit_l_max 32
_diffrn_reflns_limit_l_min -30
_diffrn_reflns_number 15583
_diffrn_reflns_theta_full 25.00
_diffrn_reflns_theta_max 25.00
_diffrn_reflns_theta_min 1.49
_exptl_absorpt_coefficient_mu 1.325
_exptl_absorpt_correction_T_max 0.8572
_exptl_absorpt_correction_T_min 0.8260
_exptl_absorpt_correction_type empirical
_exptl_absorpt_process_details SADABS
_exptl_crystal_density_diffrn 1.704
_exptl_crystal_density_method 'not measured'
_exptl_crystal_description block
_exptl_crystal_F_000 3036
_exptl_crystal_size_max 0.15
_exptl_crystal_size_mid 0.13
_exptl_crystal_size_min 0.12
_refine_diff_density_max 0.635
_refine_diff_density_min -0.541
_refine_diff_density_rms 0.103
_refine_ls_extinction_method none
_refine_ls_goodness_of_fit_ref 1.050
_refine_ls_hydrogen_treatment mixed
_refine_ls_matrix_type full
_refine_ls_number_parameters 384
_refine_ls_number_reflns 5145
_refine_ls_number_restraints 0
_refine_ls_restrained_S_all 1.050
_refine_ls_R_factor_all 0.0597
_refine_ls_R_factor_gt 0.0394
_refine_ls_shift/su_max 0.001
_refine_ls_shift/su_mean 0.000
_refine_ls_structure_factor_coef Fsqd
_refine_ls_weighting_details 'calc w=1/[\s^2^(Fo^2^)+(0.0237P)^2^+29.5959P] where P=(Fo^2^+2Fc^2^)/3'
_refine_ls_weighting_scheme calc
_refine_ls_wR_factor_gt 0.0745
_refine_ls_wR_factor_ref 0.0805
_reflns_number_gt 4032
_reflns_number_total 5145
_reflns_threshold_expression >2sigma(I)
_cod_data_source_file ja5b01253_si_002.cif
_cod_data_source_block yj07-1
_cod_depositor_comments
;
The following automatic conversions were performed:

'_symmetry_cell_setting' value 'Monoclinic' changed to 'monoclinic'
according to
/usr/data/users/saulius/crontab/automatic-downloads/rss-feeds/ACS/lib/dictionaries/cif_core.dic
dictionary named 'cif_core.dic' version 2.4.2 from 2011-04-26.

Automatic conversion script
Id: cif_fix_values 3271 2015-04-21 07:52:19Z andrius 

 Adding full bibliography for 4123569--4123570.cif.
;
_cod_original_cell_volume 5910.7(8)
_cod_original_sg_symbol_H-M 'C2/c  '
_cod_database_code 4123570

loop_
_symmetry_equiv_pos_as_xyz
'x, y, z'
'-x, y, -z+1/2'
'x+1/2, y+1/2, z'
'-x+1/2, y+1/2, -z+1/2'
'-x, -y, -z'
'x, -y, z-1/2'
'-x+1/2, -y+1/2, -z'
'x+1/2, -y+1/2, z-1/2'

loop_
_atom_site_label
_atom_site_type_symbol
_atom_site_fract_x
_atom_site_fract_y
_atom_site_fract_z
_atom_site_U_iso_or_equiv
_atom_site_adp_type
_atom_site_occupancy
_atom_site_symmetry_multiplicity
_atom_site_calc_flag
_atom_site_refinement_flags
_atom_site_disorder_assembly
_atom_site_disorder_group
Ru1 Ru 0.69229(3) 0.17470(2) 0.407825(13) 0.01950(11) Uani 1 1 d . . .
Ru2 Ru 0.76019(3) -0.04029(2) 0.453598(13) 0.01999(11) Uani 1 1 d . . .
Cl1 Cl 0.54533(10) 0.18316(7) 0.45359(4) 0.0257(3) Uani 1 1 d . . .
Cl2 Cl 0.88072(10) -0.02073(7) 0.39510(4) 0.0281(3) Uani 1 1 d . . .
Cl3 Cl 0.78489(10) 0.09666(7) 0.47407(4) 0.0247(3) Uani 1 1 d . . .
N1 N 0.5775(3) -0.0533(2) 0.37017(13) 0.0200(9) Uani 1 1 d . A .
N2 N 0.6420(3) -0.0031(2) 0.39713(13) 0.0176(8) Uani 1 1 d . . .
N3 N 0.6205(3) 0.0693(2) 0.38103(13) 0.0207(9) Uani 1 1 d . . .
N4 N 0.5399(3) 0.0671(2) 0.34378(13) 0.0210(9) Uani 1 1 d . A .
C1 C 0.6382(4) 0.2761(3) 0.36232(17) 0.0229(11) Uani 1 1 d . . .
C2 C 0.6841(4) 0.2208(3) 0.33449(16) 0.0218(11) Uani 1 1 d . . .
H2 H 0.6373 0.1939 0.3071 0.026 Uiso 1 1 calc R . .
C3 C 0.7892(4) 0.1923(3) 0.34921(18) 0.0253(11) Uani 1 1 d . . .
H3 H 0.8141 0.1457 0.3322 0.030 Uiso 1 1 calc R . .
C4 C 0.8498(4) 0.2182(3) 0.39358(19) 0.0302(13) Uani 1 1 d . . .
C5 C 0.8025(4) 0.2729(3) 0.42267(19) 0.0309(13) Uani 1 1 d . . .
H5 H 0.8374 0.2826 0.4571 0.037 Uiso 1 1 calc R . .
C6 C 0.6997(4) 0.3013(3) 0.40760(17) 0.0249(11) Uani 1 1 d . . .
H6 H 0.6633 0.3311 0.4315 0.030 Uiso 1 1 calc R . .
C7 C 0.5295(4) 0.3121(3) 0.34652(18) 0.0271(12) Uani 1 1 d . . .
H7 H 0.5006 0.3284 0.3767 0.032 Uiso 1 1 calc R . .
C8 C 0.4499(4) 0.2562(3) 0.31831(19) 0.0316(13) Uani 1 1 d . . .
H8A H 0.4743 0.2418 0.2875 0.047 Uiso 1 1 calc R . .
H8B H 0.3799 0.2816 0.3112 0.047 Uiso 1 1 calc R . .
H8C H 0.4441 0.2092 0.3380 0.047 Uiso 1 1 calc R . .
C9 C 0.5461(4) 0.3858(3) 0.31727(19) 0.0340(13) Uani 1 1 d . . .
H9A H 0.5951 0.4212 0.3376 0.051 Uiso 1 1 calc R . .
H9B H 0.4772 0.4120 0.3076 0.051 Uiso 1 1 calc R . .
H9C H 0.5765 0.3715 0.2879 0.051 Uiso 1 1 calc R . .
C10 C 0.9590(4) 0.1868(4) 0.4102(2) 0.0434(15) Uani 1 1 d . . .
H10A H 0.9604 0.1309 0.4026 0.065 Uiso 1 1 calc R . .
H10B H 0.9779 0.1945 0.4456 0.065 Uiso 1 1 calc R . .
H10C H 1.0105 0.2144 0.3932 0.065 Uiso 1 1 calc R . .
C11 C 0.7484(4) -0.0630(3) 0.53119(16) 0.0246(11) Uani 1 1 d . . .
C12 C 0.8504(4) -0.0851(3) 0.52126(17) 0.0280(12) Uani 1 1 d . . .
H12 H 0.9144 -0.0554 0.5372 0.034 Uiso 1 1 calc R . .
C13 C 0.8614(4) -0.1360(3) 0.48268(17) 0.0282(12) Uani 1 1 d . . .
H13 H 0.9332 -0.1420 0.4722 0.034 Uiso 1 1 calc R . .
C14 C 0.7691(4) -0.1677(3) 0.45229(18) 0.0278(12) Uani 1 1 d . . .
C15 C 0.6685(4) -0.1448(3) 0.46261(18) 0.0260(11) Uani 1 1 d . . .
H15 H 0.6044 -0.1561 0.4377 0.031 Uiso 1 1 calc R . .
C16 C 0.6564(4) -0.0940(3) 0.50165(17) 0.0255(12) Uani 1 1 d . . .
H16 H 0.5848 -0.0706 0.5035 0.031 Uiso 1 1 calc R . .
C17 C 0.7372(4) -0.0090(3) 0.57312(17) 0.0270(12) Uani 1 1 d . . .
H17 H 0.7953 0.0309 0.5751 0.032 Uiso 1 1 calc R . .
C20 C 0.7788(5) -0.2201(3) 0.40948(19) 0.0372(14) Uani 1 1 d . . .
H20A H 0.7776 -0.2749 0.4198 0.056 Uiso 1 1 calc R . .
H20B H 0.8463 -0.2093 0.3974 0.056 Uiso 1 1 calc R . .
H20C H 0.7190 -0.2104 0.3832 0.056 Uiso 1 1 calc R . .
C21 C 0.4316(4) -0.0380(3) 0.29974(16) 0.0229(11) Uani 1 1 d . A .
C22 C 0.4139(4) -0.1184(3) 0.29440(18) 0.0281(12) Uani 1 1 d . . .
C23 C 0.3383(4) -0.1465(3) 0.25722(19) 0.0342(13) Uani 1 1 d . A .
H23 H 0.3263 -0.2012 0.2537 0.041 Uiso 1 1 calc R . .
C24 C 0.2799(4) -0.0947(3) 0.22489(18) 0.0327(13) Uani 1 1 d . . .
H24 H 0.2286 -0.1142 0.1990 0.039 Uiso 1 1 calc R A .
C25 C 0.2953(4) -0.0163(3) 0.23002(18) 0.0291(12) Uani 1 1 d . A .
H25 H 0.2541 0.0184 0.2079 0.035 Uiso 1 1 calc R . .
C26 C 0.3711(4) 0.0137(3) 0.26749(17) 0.0260(12) Uani 1 1 d . . .
C27 C 0.5155(4) -0.0083(3) 0.33792(16) 0.0205(11) Uani 1 1 d . . .
O1 O 0.3813(4) 0.0912(3) 0.26971(16) 0.0261(14) Uani 0.742(7) 1 d P A 1
H1 H 0.4367 0.1029 0.2891 0.039 Uiso 0.742(7) 1 calc PR A 1
O1A O 0.4674(11) -0.1685(7) 0.3219(5) 0.030(4) Uani 0.258(7) 1 d P A 2
H1A H 0.4974 -0.1465 0.3476 0.045 Uiso 0.258(7) 1 calc PR A 2
O2 O 0.0638(15) 0.1043(14) 0.2596(7) 0.137(6) Uani 0.50 1 d P . 3
C31 C 0.1611(9) 0.1497(6) 0.2636(4) 0.035(3) Uani 0.50 1 d P B 3
O3 O 0.0000 0.1495(19) 0.2500 0.177(16) Uani 0.50 2 d SP . 4
C31A C 0.025(4) 0.092(3) 0.208(3) 0.20(4) Uani 0.25 1 d P C 4
C18 C 0.6313(4) 0.0337(3) 0.56812(19) 0.0350(13) Uani 1 1 d . . .
H18A H 0.6204 0.0631 0.5373 0.053 Uiso 1 1 calc R . .
H18B H 0.6318 0.0699 0.5957 0.053 Uiso 1 1 calc R . .
H18C H 0.5733 -0.0042 0.5682 0.053 Uiso 1 1 calc R . .
C19 C 0.7553(5) -0.0575(3) 0.62081(18) 0.0394(14) Uani 1 1 d . . .
H19A H 0.6970 -0.0952 0.6205 0.059 Uiso 1 1 calc R . .
H19B H 0.7569 -0.0225 0.6490 0.059 Uiso 1 1 calc R . .
H19C H 0.8234 -0.0854 0.6232 0.059 Uiso 1 1 calc R . .

loop_
_atom_site_aniso_label
_atom_site_aniso_U_11
_atom_site_aniso_U_22
_atom_site_aniso_U_33
_atom_site_aniso_U_23
_atom_site_aniso_U_13
_atom_site_aniso_U_12
Ru1 0.0266(2) 0.0191(2) 0.0113(2) 0.00129(16) -0.00181(16) -0.00042(18)
Ru2 0.0254(2) 0.0212(2) 0.0125(2) 0.00220(16) 0.00003(16) 0.00431(18)
Cl1 0.0332(7) 0.0266(7) 0.0176(6) 0.0012(5) 0.0044(5) 0.0007(6)
Cl2 0.0315(7) 0.0325(7) 0.0207(6) 0.0026(5) 0.0054(5) 0.0041(6)
Cl3 0.0352(7) 0.0228(6) 0.0134(6) 0.0011(5) -0.0046(5) 0.0023(6)
N1 0.024(2) 0.022(2) 0.014(2) 0.0011(17) -0.0003(17) -0.0009(18)
N2 0.020(2) 0.017(2) 0.015(2) 0.0027(17) 0.0013(17) 0.0013(17)
N3 0.027(2) 0.020(2) 0.013(2) -0.0005(17) -0.0021(18) 0.0015(18)
N4 0.026(2) 0.025(2) 0.010(2) -0.0014(17) -0.0038(18) 0.0002(18)
C1 0.031(3) 0.021(3) 0.016(3) 0.008(2) 0.002(2) -0.002(2)
C2 0.023(3) 0.030(3) 0.013(2) 0.001(2) 0.001(2) -0.002(2)
C3 0.026(3) 0.026(3) 0.025(3) 0.005(2) 0.007(2) 0.004(2)
C4 0.030(3) 0.032(3) 0.027(3) 0.013(2) -0.001(2) -0.003(2)
C5 0.043(3) 0.023(3) 0.022(3) 0.008(2) -0.009(3) -0.011(3)
C6 0.041(3) 0.017(3) 0.017(3) 0.005(2) 0.004(2) -0.004(2)
C7 0.029(3) 0.027(3) 0.025(3) 0.007(2) 0.007(2) 0.006(2)
C8 0.027(3) 0.030(3) 0.037(3) 0.010(2) 0.004(2) 0.011(2)
C9 0.035(3) 0.033(3) 0.033(3) 0.011(3) 0.003(3) 0.006(3)
C10 0.023(3) 0.049(4) 0.054(4) 0.012(3) -0.010(3) -0.002(3)
C11 0.036(3) 0.025(3) 0.013(2) 0.004(2) 0.004(2) 0.004(2)
C12 0.039(3) 0.031(3) 0.013(3) 0.005(2) -0.002(2) 0.004(3)
C13 0.034(3) 0.029(3) 0.020(3) 0.014(2) 0.002(2) 0.015(2)
C14 0.043(3) 0.018(3) 0.023(3) 0.005(2) 0.007(2) 0.008(2)
C15 0.032(3) 0.021(3) 0.024(3) 0.008(2) 0.002(2) 0.000(2)
C16 0.031(3) 0.024(3) 0.022(3) 0.011(2) 0.007(2) 0.003(2)
C17 0.040(3) 0.023(3) 0.019(3) 0.003(2) 0.008(2) 0.001(2)
C20 0.057(4) 0.026(3) 0.029(3) 0.000(2) 0.008(3) 0.010(3)
C21 0.029(3) 0.028(3) 0.011(2) -0.005(2) 0.002(2) -0.002(2)
C22 0.031(3) 0.032(3) 0.020(3) 0.000(2) 0.003(2) -0.007(3)
C23 0.040(3) 0.031(3) 0.031(3) -0.001(2) 0.005(3) -0.017(3)
C24 0.031(3) 0.045(4) 0.020(3) -0.002(2) -0.002(2) -0.011(3)
C25 0.028(3) 0.040(3) 0.019(3) 0.005(2) 0.005(2) -0.003(2)
C26 0.027(3) 0.037(3) 0.014(3) -0.002(2) 0.001(2) -0.001(2)
C27 0.027(3) 0.023(3) 0.012(2) -0.004(2) 0.005(2) 0.000(2)
O1 0.032(3) 0.025(3) 0.018(3) -0.001(2) -0.006(2) -0.001(2)
O1A 0.047(9) 0.017(8) 0.024(8) -0.003(6) -0.005(7) -0.014(7)
O2 0.112(16) 0.19(2) 0.102(12) 0.017(14) 0.002(11) -0.016(14)
C31 0.036(6) 0.026(6) 0.044(7) 0.009(5) 0.008(6) 0.002(5)
O3 0.12(3) 0.12(3) 0.30(5) 0.000 0.08(3) 0.000
C31A 0.07(3) 0.10(3) 0.41(10) -0.14(5) -0.08(5) 0.02(3)
C18 0.048(3) 0.028(3) 0.033(3) 0.000(2) 0.018(3) 0.003(3)
C19 0.059(4) 0.041(4) 0.019(3) 0.002(2) 0.010(3) 0.000(3)

loop_
_atom_type_symbol
_atom_type_description
_atom_type_scat_dispersion_real
_atom_type_scat_dispersion_imag
_atom_type_scat_source
C C 0.0033 0.0016 'International Tables Vol C Tables 4.2.6.8 and 6.1.1.4'
H H 0.0000 0.0000 'International Tables Vol C Tables 4.2.6.8 and 6.1.1.4'
N N 0.0061 0.0033 'International Tables Vol C Tables 4.2.6.8 and 6.1.1.4'
O O 0.0106 0.0060 'International Tables Vol C Tables 4.2.6.8 and 6.1.1.4'
Ru Ru -1.2594 0.8363 'International Tables Vol C Tables 4.2.6.8 and 6.1.1.4'
Cl Cl 0.1484 0.1585 'International Tables Vol C Tables 4.2.6.8 and 6.1.1.4'

loop_
_geom_angle_atom_site_label_1
_geom_angle_atom_site_label_2
_geom_angle_atom_site_label_3
_geom_angle
_geom_angle_site_symmetry_1
_geom_angle_site_symmetry_3
N3 Ru1 C2 91.57(16) . .
N3 Ru1 C6 150.76(17) . .
C2 Ru1 C6 68.17(18) . .
N3 Ru1 C5 162.95(18) . .
C2 Ru1 C5 80.37(18) . .
C6 Ru1 C5 37.32(18) . .
N3 Ru1 C1 113.41(16) . .
C2 Ru1 C1 37.51(17) . .
C6 Ru1 C1 38.43(17) . .
C5 Ru1 C1 68.46(18) . .
N3 Ru1 C3 96.79(17) . .
C2 Ru1 C3 37.99(17) . .
C6 Ru1 C3 80.31(19) . .
C5 Ru1 C3 67.66(19) . .
C1 Ru1 C3 68.26(18) . .
N3 Ru1 C4 125.25(18) . .
C2 Ru1 C4 68.15(18) . .
C6 Ru1 C4 67.9(2) . .
C5 Ru1 C4 37.73(19) . .
C1 Ru1 C4 81.01(18) . .
C3 Ru1 C4 37.37(18) . .
N3 Ru1 Cl1 84.79(11) . .
C2 Ru1 Cl1 122.61(13) . .
C6 Ru1 Cl1 88.78(14) . .
C5 Ru1 Cl1 112.22(15) . .
C1 Ru1 Cl1 93.10(13) . .
C3 Ru1 Cl1 160.39(13) . .
C4 Ru1 Cl1 149.33(15) . .
N3 Ru1 Cl3 85.76(10) . .
C2 Ru1 Cl3 149.19(13) . .
C6 Ru1 Cl3 122.52(13) . .
C5 Ru1 Cl3 93.48(13) . .
C1 Ru1 Cl3 160.82(13) . .
C3 Ru1 Cl3 111.84(13) . .
C4 Ru1 Cl3 88.50(13) . .
Cl1 Ru1 Cl3 87.76(4) . .
N2 Ru2 C13 145.72(17) . .
N2 Ru2 C15 90.11(17) . .
C13 Ru2 C15 68.21(19) . .
N2 Ru2 C12 166.17(17) . .
C13 Ru2 C12 37.68(18) . .
C15 Ru2 C12 80.26(19) . .
N2 Ru2 C14 108.96(17) . .
C13 Ru2 C14 38.65(19) . .
C15 Ru2 C14 37.60(18) . .
C12 Ru2 C14 68.93(19) . .
N2 Ru2 C11 129.21(16) . .
C13 Ru2 C11 68.22(18) . .
C15 Ru2 C11 68.07(18) . .
C12 Ru2 C11 37.61(18) . .
C14 Ru2 C11 81.46(18) . .
N2 Ru2 C16 98.71(16) . .
C13 Ru2 C16 80.45(19) . .
C15 Ru2 C16 37.65(18) . .
C12 Ru2 C16 67.63(19) . .
C14 Ru2 C16 68.32(18) . .
C11 Ru2 C16 37.56(18) . .
N2 Ru2 Cl2 84.96(10) . .
C13 Ru2 Cl2 87.36(14) . .
C15 Ru2 Cl2 126.63(13) . .
C12 Ru2 Cl2 108.75(14) . .
C14 Ru2 Cl2 95.05(13) . .
C11 Ru2 Cl2 145.06(13) . .
C16 Ru2 Cl2 163.30(13) . .
N2 Ru2 Cl3 86.08(11) . .
C13 Ru2 Cl3 126.85(15) . .
C15 Ru2 Cl3 145.60(14) . .
C12 Ru2 Cl3 96.22(14) . .
C14 Ru2 Cl3 164.92(14) . .
C11 Ru2 Cl3 88.23(13) . .
C16 Ru2 Cl3 109.34(13) . .
Cl2 Ru2 Cl3 87.10(4) . .
Ru1 Cl3 Ru2 109.13(5) . .
N2 N1 C27 104.4(4) . .
N3 N2 N1 109.7(3) . .
N3 N2 Ru2 128.3(3) . .
N1 N2 Ru2 122.0(3) . .
N2 N3 N4 109.0(4) . .
N2 N3 Ru1 128.8(3) . .
N4 N3 Ru1 122.3(3) . .
C27 N4 N3 104.9(4) . .
C2 C1 C6 117.7(4) . .
C2 C1 C7 123.6(4) . .
C6 C1 C7 118.6(4) . .
C2 C1 Ru1 70.1(3) . .
C6 C1 Ru1 69.9(3) . .
C7 C1 Ru1 132.9(3) . .
C1 C2 C3 121.7(4) . .
C1 C2 Ru1 72.4(3) . .
C3 C2 Ru1 72.3(3) . .
C4 C3 C2 120.1(5) . .
C4 C3 Ru1 72.2(3) . .
C2 C3 Ru1 69.7(3) . .
C3 C4 C5 118.4(5) . .
C3 C4 C10 120.6(5) . .
C5 C4 C10 120.9(5) . .
C3 C4 Ru1 70.4(3) . .
C5 C4 Ru1 69.8(3) . .
C10 C4 Ru1 129.9(4) . .
C6 C5 C4 121.0(5) . .
C6 C5 Ru1 70.7(3) . .
C4 C5 Ru1 72.5(3) . .
C5 C6 C1 121.0(5) . .
C5 C6 Ru1 72.0(3) . .
C1 C6 Ru1 71.6(3) . .
C1 C7 C8 113.4(4) . .
C1 C7 C9 107.2(4) . .
C8 C7 C9 112.5(4) . .
C12 C11 C16 118.9(4) . .
C12 C11 C17 120.6(5) . .
C16 C11 C17 120.5(4) . .
C12 C11 Ru2 70.1(3) . .
C16 C11 Ru2 71.2(3) . .
C17 C11 Ru2 131.9(3) . .
C13 C12 C11 121.0(5) . .
C13 C12 Ru2 70.5(3) . .
C11 C12 Ru2 72.3(3) . .
C12 C13 C14 120.9(5) . .
C12 C13 Ru2 71.8(3) . .
C14 C13 Ru2 71.7(3) . .
C15 C14 C13 117.3(5) . .
C15 C14 C20 120.8(5) . .
C13 C14 C20 121.9(5) . .
C15 C14 Ru2 70.5(3) . .
C13 C14 Ru2 69.6(3) . .
C20 C14 Ru2 128.2(3) . .
C14 C15 C16 122.3(5) . .
C14 C15 Ru2 71.9(3) . .
C16 C15 Ru2 72.6(3) . .
C15 C16 C11 119.6(5) . .
C15 C16 Ru2 69.7(3) . .
C11 C16 Ru2 71.2(3) . .
C11 C17 C18 114.3(4) . .
C11 C17 C19 107.9(4) . .
C18 C17 C19 110.6(4) . .
C26 C21 C22 119.5(4) . .
C26 C21 C27 120.3(4) . .
C22 C21 C27 120.1(4) . .
O1A C22 C23 117.1(7) . .
O1A C22 C21 122.6(7) . .
C23 C22 C21 120.2(5) . .
C22 C23 C24 119.8(5) . .
C25 C24 C23 120.6(5) . .
C24 C25 C26 120.8(5) . .
O1 C26 C21 124.1(5) . .
O1 C26 C25 116.8(5) . .
C21 C26 C25 119.1(5) . .
N4 C27 N1 112.1(4) . .
N4 C27 C21 123.5(4) . .
N1 C27 C21 124.4(4) . .
C31 O2 O2 145.0(11) . 2
C31A O3 C31A 104(6) 2 .

loop_
_geom_bond_atom_site_label_1
_geom_bond_atom_site_label_2
_geom_bond_distance
_geom_bond_site_symmetry_2
Ru1 N3 2.103(4) .
Ru1 C2 2.161(4) .
Ru1 C6 2.168(5) .
Ru1 C5 2.183(5) .
Ru1 C1 2.190(5) .
Ru1 C3 2.195(5) .
Ru1 C4 2.219(5) .
Ru1 Cl1 2.4068(12) .
Ru1 Cl3 2.4187(12) .
Ru2 N2 2.089(4) .
Ru2 C13 2.157(5) .
Ru2 C15 2.167(5) .
Ru2 C12 2.175(5) .
Ru2 C14 2.185(5) .
Ru2 C11 2.204(4) .
Ru2 C16 2.205(5) .
Ru2 Cl2 2.4077(13) .
Ru2 Cl3 2.4199(13) .
N1 N2 1.332(5) .
N1 C27 1.337(6) .
N2 N3 1.331(5) .
N3 N4 1.335(5) .
N4 C27 1.331(6) .
C1 C2 1.399(6) .
C1 C6 1.435(7) .
C1 C7 1.510(7) .
C2 C3 1.418(6) .
C3 C4 1.414(7) .
C4 C5 1.424(7) .
C4 C10 1.488(7) .
C5 C6 1.392(7) .
C7 C8 1.515(7) .
C7 C9 1.530(7) .
C11 C12 1.412(7) .
C11 C16 1.419(7) .
C11 C17 1.504(6) .
C12 C13 1.399(7) .
C13 C14 1.437(7) .
C14 C15 1.403(7) .
C14 C20 1.503(7) .
C15 C16 1.411(7) .
C17 C18 1.514(7) .
C17 C19 1.543(7) .
C21 C26 1.397(7) .
C21 C22 1.399(7) .
C21 C27 1.469(6) .
C22 O1A 1.270(13) .
C22 C23 1.379(7) .
C23 C24 1.390(7) .
C24 C25 1.360(7) .
C25 C26 1.397(7) .
C26 O1 1.333(6) .
O2 C31 1.45(2) .
O2 O2 1.62(4) 2
O3 C31A 1.58(6) 2
O3 C31A 1.59(6) .
